data_7048983
loop_
_publ_author_name
'Bachmann, Michael'
'Fessler, Reto'
'Blacque, Olivier'
'Venkatesan, Koushik'

_publ_section_title
;
 Towards blue emitting monocyclometalated gold(iii) complexes - synthesis,
 characterization and photophysical investigations.
;
_journal_issue 21
_journal_name_full 'Dalton transactions (Cambridge, England : 2003)'
_journal_page_first 7320
_journal_page_last 7330
_journal_paper_doi 10.1039/c8dt05034a
_journal_volume 48
_journal_year 2019
_chemical_formula_moiety 'C18 H7 Au Cl F8 N'
_chemical_formula_sum 'C18 H7 Au Cl F8 N'
_chemical_formula_weight 621.66
_space_group_crystal_system triclinic
_space_group_IT_number 2
_space_group_name_Hall '-P 1'
_space_group_name_H-M_alt 'P -1'
_symmetry_space_group_name_Hall '-P 1'
_symmetry_space_group_name_H-M 'P -1'
_atom_sites_solution_hydrogens geom
_atom_sites_solution_primary dual
_audit_creation_date 2018-09-20
_audit_creation_method
;
Olex2 1.2
(compiled 2018.05.29 svn.r3508 for OlexSys, GUI svn.r5506)
;
_audit_update_record
;
2018-09-24 deposited with the CCDC.
2019-02-12 downloaded from the CCDC.
;
_cell_angle_alpha 95.658(2)
_cell_angle_beta 92.544(2)
_cell_angle_gamma 111.090(3)
_cell_formula_units_Z 2
_cell_length_a 7.4978(2)
_cell_length_b 9.7978(3)
_cell_length_c 12.3390(3)
_cell_measurement_reflns_used 11786
_cell_measurement_temperature 183(1)
_cell_measurement_theta_max 32.5530
_cell_measurement_theta_min 2.8650
_cell_volume 838.49(4)
_computing_cell_refinement 'CrysAlisPro 1.171.39.13a (Rigaku OD, 2015)'
_computing_data_collection 'CrysAlisPro 1.171.39.13a (Rigaku OD, 2015)'
_computing_data_reduction 'CrysAlisPro 1.171.39.13a (Rigaku OD, 2015)'
_computing_molecular_graphics 'Olex2 (Dolomanov et al., 2009)'
_computing_publication_material 'Olex2 (Dolomanov et al., 2009)'
_computing_structure_refinement 'ShelXL (Sheldrick, 2015b)'
_computing_structure_solution 'ShelXT (Sheldrick, 2015a)'
_diffrn_ambient_environment N~2~
_diffrn_ambient_temperature 183(1)
_diffrn_detector 'CCD plate'
_diffrn_detector_area_resol_mean 10.4498
_diffrn_detector_type Ruby
_diffrn_measured_fraction_theta_full 0.999
_diffrn_measured_fraction_theta_max 1.000
_diffrn_measurement_details
;
List of Runs (angles in degrees, time in seconds):

  # Type    Start    End  Width  t~exp~   \w     \q     \k     \f   Frames
#--------------------------------------------------------------------------
  1  \w    -48.00  44.00   0.80   20.00    --  -19.81  57.00-120.00  115
  2  \w    -68.00 -41.60   0.80   20.00    --  -19.81 178.00  30.00   33
  3  \w    -94.00   1.20   0.80   20.00    --  -19.81 -57.00  90.00  119
  4  \w    -15.00  21.00   0.80   20.00    --  -19.81 -99.00   0.00   45
  5  \w     32.00  64.80   0.80   20.00    --   20.59-178.00 120.00   41
  6  \w     -6.00  88.40   0.80   20.00    --   20.59  57.00   0.00  118
  7  \w   -108.00 -32.00   0.80   20.00    --  -19.81 178.00   0.00   95
  8  \w   -108.00 -32.00   0.80   20.00    --  -19.81 178.00-120.00   95
  9  \w    -96.00   5.60   0.80   20.00    --  -19.81 -38.00 -60.00  127
 10  \w    -25.00  20.60   0.80   20.00    --  -19.81 -99.00 120.00   57
 11  \w     -6.00  94.80   0.80   20.00    --   20.59  38.00 -90.00  126
 12  \w     32.00  76.00   0.80   20.00    --   20.59-178.00-120.00   55
;
_diffrn_measurement_device 'four-circle diffractometer'
_diffrn_measurement_device_type 'Xcalibur, Ruby'
_diffrn_measurement_method '\w scans'
_diffrn_orient_matrix_type 'CrysAlisPro convention (1999,Acta A55,543-557)'
_diffrn_orient_matrix_UB_11 -0.0530686000
_diffrn_orient_matrix_UB_12 -0.0172032000
_diffrn_orient_matrix_UB_13 -0.0517959000
_diffrn_orient_matrix_UB_21 0.0868013000
_diffrn_orient_matrix_UB_22 0.0251517000
_diffrn_orient_matrix_UB_23 -0.0256933000
_diffrn_orient_matrix_UB_31 0.0025154000
_diffrn_orient_matrix_UB_32 -0.0720011000
_diffrn_orient_matrix_UB_33 -0.0043384000
_diffrn_radiation_monochromator graphite
_diffrn_radiation_probe x-ray
_diffrn_radiation_type MoK\a
_diffrn_radiation_wavelength 0.71073
_diffrn_reflns_av_R_equivalents 0.0333
_diffrn_reflns_av_unetI/netI 0.0276
_diffrn_reflns_Laue_measured_fraction_full 0.999
_diffrn_reflns_Laue_measured_fraction_max 1.000
_diffrn_reflns_limit_h_max 10
_diffrn_reflns_limit_h_min -10
_diffrn_reflns_limit_k_max 13
_diffrn_reflns_limit_k_min -13
_diffrn_reflns_limit_l_max 17
_diffrn_reflns_limit_l_min -17
_diffrn_reflns_number 20382
_diffrn_reflns_point_group_measured_fraction_full 0.999
_diffrn_reflns_point_group_measured_fraction_max 1.000
_diffrn_reflns_theta_full 25.242
_diffrn_reflns_theta_max 30.506
_diffrn_reflns_theta_min 2.626
_diffrn_source 'fine-focus sealed X-ray tube'
_diffrn_source_type 'Enhance (Mo) X-ray Source'
_exptl_absorpt_coefficient_mu 9.021
_exptl_absorpt_correction_T_max 0.553
_exptl_absorpt_correction_T_min 0.136
_exptl_absorpt_correction_type analytical
_exptl_absorpt_process_details
;
CrysAlisPro 1.171.39.13a (Rigaku Oxford Diffraction, 2015)
Analytical numeric absorption correction using a multifaceted crystal
model based on expressions derived by R.C. Clark & J.S. Reid.
(Clark, R. C. & Reid, J. S. (1995). Acta Cryst. A51, 887-897)
Empirical absorption correction using spherical harmonics,
 implemented in SCALE3 ABSPACK scaling algorithm.
;
_exptl_crystal_colour colourless
_exptl_crystal_density_diffrn 2.462
_exptl_crystal_description prism
_exptl_crystal_F_000 580
_exptl_crystal_size_max 0.33
_exptl_crystal_size_mid 0.1
_exptl_crystal_size_min 0.07
_refine_diff_density_max 1.237
_refine_diff_density_min -0.906
_refine_diff_density_rms 0.114
_refine_ls_extinction_coef 0.0031(2)
_refine_ls_extinction_expression Fc^*^=kFc[1+0.001xFc^2^\l^3^/sin(2\q)]^-1/4^
_refine_ls_extinction_method 'SHELXL-2018/3 (Sheldrick 2018)'
_refine_ls_goodness_of_fit_ref 1.044
_refine_ls_hydrogen_treatment constr
_refine_ls_matrix_type full
_refine_ls_number_parameters 320
_refine_ls_number_reflns 5117
_refine_ls_number_restraints 201
_refine_ls_restrained_S_all 1.073
_refine_ls_R_factor_all 0.0214
_refine_ls_R_factor_gt 0.0195
_refine_ls_shift/su_max 0.002
_refine_ls_shift/su_mean 0.000
_refine_ls_structure_factor_coef Fsqd
_refine_ls_weighting_details 'w=1/[\s^2^(Fo^2^)+(0.0177P)^2^+0.6687P] where P=(Fo^2^+2Fc^2^)/3'
_refine_ls_weighting_scheme calc
_refine_ls_wR_factor_gt 0.0427
_refine_ls_wR_factor_ref 0.0435
_reflns_Friedel_coverage 0.000
_reflns_number_gt 4855
_reflns_number_total 5117
_reflns_threshold_expression 'I > 2\s(I)'
_cod_data_source_file c8dt05034a2.cif
_cod_data_source_block 1
_cod_depositor_comments 'Adding full bibliography for 7048983--7048998.cif.'
_cod_database_code 7048983
_shelx_shelxl_version_number 2018/3
_shelx_space_group_comment
;
The symmetry employed for this shelxl refinement is uniquely defined
by the following loop, which should always be used as a source of
symmetry information in preference to the above space-group names.
They are only intended as comments.
;
_shelx_estimated_absorpt_t_max 0.571
_shelx_estimated_absorpt_t_min 0.155
_olex2_refinement_description
;
1. Fixed Uiso
 At 1.2 times of:
  All C(H) groups
2. Restrained distances
 C12-F1A \\sim C12-F1B \\sim C12-F1C \\sim C12-F2A \\sim C12-F2B \\sim C12-F2C
\\sim C12-F3A \\sim C12-F3B
 \\sim C12-F3C
 with sigma of 0.005
3. Uiso/Uaniso restraints and constraints
C12 \\sim F1A \\sim F1B \\sim F1C \\sim F2A \\sim F2B \\sim F2C \\sim F3A \\sim
F3B \\sim F3C: within 2A with sigma of 0.002 and sigma for terminal atoms of
0.004
4. Others
 1*[Sof(F1A)+Sof(F2A)+Sof(F3A)]+1*[Sof(F1B)+Sof(F2B)+Sof(F3B)]+1*[Sof(F1C)+
 Sof(F2C)+Sof(F3C)]=1 with esd of 0.001
 1*[Sof(F1A)+Sof(F2A)+Sof(F3A)]+1*[Sof(F1B)+Sof(F2B)+Sof(F3B)]+1*[Sof(F1C)+
 Sof(F2C)+Sof(F3C)]=1 with esd of 0.001
 1*[Sof(F1A)+Sof(F2A)+Sof(F3A)]+1*[Sof(F1B)+Sof(F2B)+Sof(F3B)]+1*[Sof(F1C)+
 Sof(F2C)+Sof(F3C)]=1 with esd of 0.001
 Sof(F1A)=Sof(F2A)=Sof(F3A)=FVAR(1)
 Sof(F1B)=Sof(F2B)=Sof(F3B)=FVAR(2)
 Sof(F1C)=Sof(F2C)=Sof(F3C)=FVAR(3)
5.a Aromatic/amide H refined with riding coordinates:
 C1(H1), C2(H2), C3(H3), C4(H4), C8(H8), C9(H9), C11(H11)
;
_olex2_submission_special_instructions 'No special instructions were received'
_oxdiff_exptl_absorpt_empirical_details
;
Empirical correction (ABSPACK) includes:
- Absorption correction using spherical harmonics
- Frame scaling
;
_oxdiff_exptl_absorpt_empirical_full_max 1.253
_oxdiff_exptl_absorpt_empirical_full_min 0.797

loop_
_space_group_symop_operation_xyz
'x, y, z'
'-x, -y, -z'

loop_
_atom_site_label
_atom_site_type_symbol
_atom_site_fract_x
_atom_site_fract_y
_atom_site_fract_z
_atom_site_U_iso_or_equiv
_atom_site_adp_type
_atom_site_occupancy
_atom_site_site_symmetry_order
_atom_site_calc_flag
_atom_site_refinement_flags_posn
_atom_site_refinement_flags_adp
_atom_site_refinement_flags_occupancy
_atom_site_disorder_assembly
_atom_site_disorder_group
Au1 Au 0.23670(2) 0.22953(2) 0.94465(2) 0.01750(4) Uani 1 1 d . . . . .
C1 C 0.1996(4) 0.4455(3) 0.7960(2) 0.0237(5) Uani 1 1 d . . . . .
H1 H 0.187354 0.370105 0.738322 0.028 Uiso 1 1 calc R . . . .
C2 C 0.1920(4) 0.5784(3) 0.7710(2) 0.0275(6) Uani 1 1 d . . . . .
H2 H 0.174420 0.594332 0.697204 0.033 Uiso 1 1 calc R . . . .
C3 C 0.2109(4) 0.6876(3) 0.8563(3) 0.0291(6) Uani 1 1 d . . . . .
H3 H 0.204970 0.779210 0.841387 0.035 Uiso 1 1 calc R . . . .
C4 C 0.2382(4) 0.6625(3) 0.9625(2) 0.0240(5) Uani 1 1 d . . . . .
H4 H 0.252207 0.737394 1.020931 0.029 Uiso 1 1 calc R . . . .
C5 C 0.2452(3) 0.5287(3) 0.9846(2) 0.0188(5) Uani 1 1 d . . . . .
C6 C 0.2763(4) 0.4883(3) 1.0930(2) 0.0187(5) Uani 1 1 d . . . . .
C7 C 0.2838(4) 0.3481(3) 1.0960(2) 0.0202(5) Uani 1 1 d . . . . .
C8 C 0.3125(4) 0.3021(3) 1.1961(2) 0.0255(5) Uani 1 1 d . . . . .
H8 H 0.318919 0.207415 1.198682 0.031 Uiso 1 1 calc R . . . .
C9 C 0.3319(4) 0.3945(3) 1.2924(2) 0.0282(6) Uani 1 1 d . . . . .
H9 H 0.350412 0.362742 1.360872 0.034 Uiso 1 1 calc R . . . .
C10 C 0.3241(4) 0.5332(3) 1.2884(2) 0.0253(6) Uani 1 1 d . . . . .
C11 C 0.2973(4) 0.5820(3) 1.1898(2) 0.0227(5) Uani 1 1 d . . . . .
H11 H 0.293180 0.677481 1.187821 0.027 Uiso 1 1 calc R . . . .
C12 C 0.3463(4) 0.6302(3) 1.3933(2) 0.0429(7) Uani 1 1 d D U . . .
C13 C 0.1689(4) 0.1060(3) 0.7900(2) 0.0206(5) Uani 1 1 d . . . . .
C14 C -0.0096(4) 0.0699(3) 0.7367(2) 0.0232(5) Uani 1 1 d . . . . .
C15 C -0.0767(4) -0.0323(3) 0.6443(2) 0.0282(6) Uani 1 1 d . . . . .
C16 C 0.0388(5) -0.1016(3) 0.6029(2) 0.0312(6) Uani 1 1 d . . . . .
C17 C 0.2224(5) -0.0664(3) 0.6520(2) 0.0295(6) Uani 1 1 d . . . . .
C18 C 0.2835(4) 0.0361(3) 0.7437(2) 0.0235(5) Uani 1 1 d . . . . .
Cl1 Cl 0.26393(11) 0.03178(7) 1.01325(6) 0.02950(14) Uani 1 1 d . . . . .
F1A F 0.2485(10) 0.5575(5) 1.4706(4) 0.0499(11) Uani 0.529(6) 1 d D U P A 1
F1B F 0.335(2) 0.5684(12) 1.4863(6) 0.0473(13) Uani 0.228(5) 1 d D U P A 2
F1C F 0.4834(15) 0.6313(12) 1.4670(8) 0.0494(12) Uani 0.243(5) 1 d D U P A 3
F2A F 0.5336(6) 0.6810(7) 1.4337(4) 0.0517(10) Uani 0.529(6) 1 d D U P A 1
F2B F 0.5191(11) 0.7387(11) 1.4101(9) 0.0527(13) Uani 0.228(5) 1 d D U P A 2
F2C F 0.394(2) 0.7742(5) 1.3857(9) 0.0457(13) Uani 0.243(5) 1 d D U P A 3
F3A F 0.3131(11) 0.7528(5) 1.3805(4) 0.0438(9) Uani 0.529(6) 1 d D U P A 1
F3B F 0.2116(14) 0.6912(12) 1.3917(7) 0.0450(12) Uani 0.228(5) 1 d D U P A 2
F3C F 0.1776(10) 0.5858(11) 1.4388(8) 0.0495(13) Uani 0.243(5) 1 d D U P A 3
F4 F -0.1298(2) 0.13404(19) 0.77589(15) 0.0320(4) Uani 1 1 d . . . . .
F5 F -0.2540(3) -0.0654(2) 0.59656(16) 0.0425(5) Uani 1 1 d . . . . .
F6 F -0.0242(3) -0.2035(2) 0.51453(16) 0.0458(5) Uani 1 1 d . . . . .
F7 F 0.3350(3) -0.1350(2) 0.61184(16) 0.0428(5) Uani 1 1 d . . . . .
F8 F 0.4612(2) 0.06326(19) 0.78955(15) 0.0326(4) Uani 1 1 d . . . . .
N1 N 0.2237(3) 0.4211(2) 0.89972(18) 0.0194(4) Uani 1 1 d . . . . .

loop_
_atom_site_aniso_label
_atom_site_aniso_U_11
_atom_site_aniso_U_22
_atom_site_aniso_U_33
_atom_site_aniso_U_23
_atom_site_aniso_U_13
_atom_site_aniso_U_12
Au1 0.02061(5) 0.01390(5) 0.01888(5) -0.00013(3) 0.00109(3) 0.00800(4)
C1 0.0288(13) 0.0208(12) 0.0217(12) 0.0030(10) 0.0041(10) 0.0092(10)
C2 0.0354(15) 0.0242(13) 0.0246(13) 0.0086(11) 0.0040(11) 0.0111(12)
C3 0.0361(15) 0.0209(12) 0.0331(15) 0.0079(11) 0.0048(12) 0.0124(11)
C4 0.0279(13) 0.0168(11) 0.0288(14) 0.0012(10) 0.0030(11) 0.0104(10)
C5 0.0183(11) 0.0165(11) 0.0216(12) 0.0008(9) 0.0036(9) 0.0066(9)
C6 0.0188(11) 0.0167(11) 0.0210(12) 0.0014(9) 0.0025(9) 0.0070(9)
C7 0.0193(11) 0.0182(11) 0.0218(12) -0.0013(10) 0.0014(9) 0.0066(9)
C8 0.0306(14) 0.0202(12) 0.0253(13) 0.0011(10) 0.0020(11) 0.0094(11)
C9 0.0353(15) 0.0280(14) 0.0196(12) 0.0018(11) -0.0026(11) 0.0105(12)
C10 0.0263(13) 0.0268(13) 0.0196(12) -0.0045(11) -0.0003(10) 0.0083(11)
C11 0.0265(12) 0.0187(11) 0.0227(12) -0.0008(10) 0.0025(10) 0.0088(10)
C12 0.0723(18) 0.0347(12) 0.0213(11) -0.0032(10) -0.0001(12) 0.0214(12)
C13 0.0272(12) 0.0130(10) 0.0209(12) 0.0000(9) 0.0011(10) 0.0072(9)
C14 0.0293(13) 0.0200(12) 0.0224(12) 0.0044(10) 0.0039(10) 0.0108(10)
C15 0.0309(14) 0.0267(13) 0.0217(13) 0.0044(11) -0.0026(11) 0.0046(11)
C16 0.0455(17) 0.0204(12) 0.0199(13) -0.0029(11) 0.0009(12) 0.0044(12)
C17 0.0416(16) 0.0232(13) 0.0255(14) -0.0002(11) 0.0096(12) 0.0141(12)
C18 0.0307(13) 0.0191(11) 0.0218(12) 0.0029(10) 0.0047(10) 0.0102(10)
Cl1 0.0448(4) 0.0204(3) 0.0282(3) 0.0027(3) -0.0004(3) 0.0183(3)
F1A 0.081(2) 0.0431(16) 0.0197(15) 0.0003(13) 0.0081(16) 0.0164(18)
F1B 0.076(2) 0.0405(19) 0.0208(19) -0.0019(17) -0.001(2) 0.017(2)
F1C 0.080(2) 0.041(2) 0.0222(19) 0.0022(18) -0.0075(19) 0.017(2)
F2A 0.077(2) 0.0409(18) 0.0266(16) -0.0006(14) -0.0124(15) 0.0125(16)
F2B 0.081(2) 0.038(2) 0.0273(19) -0.0028(19) -0.004(2) 0.011(2)
F2C 0.076(2) 0.0334(19) 0.0241(18) -0.0078(17) -0.001(2) 0.0194(19)
F3A 0.079(2) 0.0305(15) 0.0250(13) -0.0070(13) 0.0013(18) 0.0262(15)
F3B 0.077(2) 0.037(2) 0.0231(18) -0.0080(18) 0.003(2) 0.0262(19)
F3C 0.078(2) 0.0419(19) 0.0233(19) -0.0068(18) 0.0083(19) 0.017(2)
F4 0.0294(9) 0.0370(9) 0.0340(9) 0.0025(8) 0.0010(7) 0.0182(8)
F5 0.0356(10) 0.0456(11) 0.0364(10) -0.0038(9) -0.0128(8) 0.0069(9)
F6 0.0632(13) 0.0354(10) 0.0281(10) -0.0129(8) -0.0021(9) 0.0102(10)
F7 0.0564(12) 0.0405(10) 0.0384(11) -0.0074(9) 0.0145(9) 0.0280(10)
F8 0.0278(8) 0.0348(9) 0.0381(10) -0.0018(8) 0.0030(7) 0.0165(7)
N1 0.0209(10) 0.0154(9) 0.0226(10) 0.0015(8) 0.0036(8) 0.0075(8)

loop_
_atom_type_symbol
_atom_type_description
_atom_type_scat_dispersion_real
_atom_type_scat_dispersion_imag
_atom_type_scat_source
C C 0.0033 0.0016 'International Tables Vol C Tables 4.2.6.8 and 6.1.1.4'
H H 0.0000 0.0000 'International Tables Vol C Tables 4.2.6.8 and 6.1.1.4'
Au Au -2.0133 8.8022 'International Tables Vol C Tables 4.2.6.8 and 6.1.1.4'
Cl Cl 0.1484 0.1585 'International Tables Vol C Tables 4.2.6.8 and 6.1.1.4'
F F 0.0171 0.0103 'International Tables Vol C Tables 4.2.6.8 and 6.1.1.4'
N N 0.0061 0.0033 'International Tables Vol C Tables 4.2.6.8 and 6.1.1.4'

loop_
_exptl_crystal_face_index_h
_exptl_crystal_face_index_k
_exptl_crystal_face_index_l
_exptl_crystal_face_perp_dist
0 1 0 0.0448
2 0 -1 0.1451
0 -1 1 0.0510
-2 1 1 0.1496
-2 1 -1 0.1360
0 0 -1 0.0355
0 0 1 0.0365
0 -1 0 0.0448

loop_
_geom_angle_atom_site_label_1
_geom_angle_atom_site_label_2
_geom_angle_atom_site_label_3
_geom_angle
C7 Au1 C13 176.15(10)
C7 Au1 Cl1 92.57(8)
C13 Au1 Cl1 88.40(7)
N1 Au1 C7 81.08(10)
N1 Au1 C13 98.02(9)
N1 Au1 Cl1 173.53(6)
C2 C1 H1 119.2
N1 C1 H1 119.2
N1 C1 C2 121.5(2)
C1 C2 H2 120.8
C1 C2 C3 118.4(3)
C3 C2 H2 120.8
C2 C3 H3 120.1
C4 C3 C2 119.8(3)
C4 C3 H3 120.1
C3 C4 H4 119.8
C3 C4 C5 120.3(2)
C5 C4 H4 119.8
C4 C5 C6 126.0(2)
N1 C5 C4 119.3(2)
N1 C5 C6 114.6(2)
C7 C6 C5 116.4(2)
C11 C6 C5 123.2(2)
C11 C6 C7 120.5(2)
C6 C7 Au1 112.87(19)
C8 C7 Au1 127.55(19)
C8 C7 C6 119.5(2)
C7 C8 H8 119.9
C7 C8 C9 120.1(3)
C9 C8 H8 119.9
C8 C9 H9 120.1
C10 C9 C8 119.8(3)
C10 C9 H9 120.1
C9 C10 C12 118.6(3)
C11 C10 C9 121.2(2)
C11 C10 C12 120.2(2)
C6 C11 H11 120.6
C10 C11 C6 118.9(2)
C10 C11 H11 120.6
F1A C12 C10 112.6(3)
F1A C12 F2A 105.1(4)
F1A C12 F3A 112.9(4)
F1B C12 C10 117.5(5)
F1B C12 F3B 106.6(8)
F1C C12 C10 115.2(5)
F1C C12 F2C 101.6(7)
F1C C12 F3C 108.3(7)
F2A C12 C10 108.5(3)
F2B C12 C10 112.2(5)
F2B C12 F1B 102.1(7)
F2B C12 F3B 108.4(7)
F2C C12 C10 116.1(5)
F2C C12 F3C 106.7(7)
F3A C12 C10 113.2(3)
F3A C12 F2A 103.7(4)
F3B C12 C10 109.4(4)
F3C C12 C10 108.3(4)
C14 C13 Au1 120.15(19)
C14 C13 C18 115.7(2)
C18 C13 Au1 123.28(19)
C13 C14 C15 123.3(3)
F4 C14 C13 119.5(2)
F4 C14 C15 117.1(2)
C16 C15 C14 119.1(3)
F5 C15 C14 120.8(3)
F5 C15 C16 120.0(3)
C15 C16 C17 119.9(2)
F6 C16 C15 120.4(3)
F6 C16 C17 119.8(3)
C18 C17 C16 119.1(3)
F7 C17 C16 119.8(3)
F7 C17 C18 121.1(3)
C17 C18 C13 122.8(3)
F8 C18 C13 120.6(2)
F8 C18 C17 116.5(2)
C1 N1 Au1 124.37(17)
C1 N1 C5 120.6(2)
C5 N1 Au1 114.98(18)

loop_
_geom_bond_atom_site_label_1
_geom_bond_atom_site_label_2
_geom_bond_distance
Au1 C7 2.044(2)
Au1 C13 2.093(2)
Au1 Cl1 2.2594(7)
Au1 N1 2.043(2)
C1 H1 0.9500
C1 C2 1.387(4)
C1 N1 1.342(3)
C2 H2 0.9500
C2 C3 1.388(4)
C3 H3 0.9500
C3 C4 1.378(4)
C4 H4 0.9500
C4 C5 1.383(4)
C5 C6 1.463(4)
C5 N1 1.371(3)
C6 C7 1.399(3)
C6 C11 1.399(3)
C7 C8 1.389(4)
C8 H8 0.9500
C8 C9 1.390(4)
C9 H9 0.9500
C9 C10 1.386(4)
C10 C11 1.382(4)
C10 C12 1.495(4)
C11 H11 0.9500
C12 F1A 1.332(3)
C12 F1B 1.341(4)
C12 F1C 1.338(4)
C12 F2A 1.362(3)
C12 F2B 1.339(4)
C12 F2C 1.338(4)
C12 F3A 1.333(3)
C12 F3B 1.346(4)
C12 F3C 1.349(4)
C13 C14 1.372(4)
C13 C18 1.387(4)
C14 C15 1.385(4)
C14 F4 1.352(3)
C15 C16 1.366(4)
C15 F5 1.342(3)
C16 C17 1.387(5)
C16 F6 1.345(3)
C17 C18 1.377(4)
C17 F7 1.338(3)
C18 F8 1.347(3)
